data_1576939
loop_
_publ_author_name
'Hernandez, Shirley'
'Krivovicheva, Vasilisa'
'Sousa-Silva, Adenilson'
'Solans-Monfort, Xavier'
'Bukhryakov, Konstantin V.'

_publ_section_title
;
 Toward vanadium-mediated alkyne metathesis.
;
_journal_issue 18
_journal_name_full 'Chemical science'
_journal_page_first 9132
_journal_page_last 9137
_journal_paper_doi 10.1039/d6sc01683a
_journal_volume 17
_journal_year 2026
_chemical_formula_moiety 'C37 H48 N O Si3 V'
_chemical_formula_sum 'C37 H48 N O Si3 V'
_chemical_formula_weight 657.97
_chemical_properties_physical Air-sensitive,Moisture-sensitive,Oxygen-sensitive
_space_group_crystal_system monoclinic
_space_group_IT_number 13
_space_group_name_Hall '-P 2yc'
_space_group_name_H-M_alt 'P 1 2/c 1'
_atom_sites_solution_hydrogens geom
_atom_sites_solution_primary dual
_audit_creation_date 2025-01-30
_audit_creation_method
;
Olex2 1.5
(compiled 2024.02.16 svn.r378c4104 for OlexSys, GUI svn.r6928)
;
_audit_update_record
;
2025-10-06 deposited with the CCDC.	2026-03-10 downloaded from the CCDC.
;
_cell_angle_alpha 90
_cell_angle_beta 100.0810(10)
_cell_angle_gamma 90
_cell_formula_units_Z 4
_cell_length_a 11.8811(7)
_cell_length_b 14.3289(9)
_cell_length_c 22.4754(14)
_cell_measurement_reflns_used 9926
_cell_measurement_temperature 172(2)
_cell_measurement_theta_max 25.04
_cell_measurement_theta_min 2.54
_cell_volume 3767.2(4)
_computing_cell_refinement 'SAINT V8.40B (Bruker, 2016)'
_computing_data_reduction 'SAINT V8.40B (Bruker, 2016)'
_computing_molecular_graphics 'Olex2 1.5 (Dolomanov et al., 2009)'
_computing_publication_material 'Olex2 1.5 (Dolomanov et al., 2009)'
_computing_structure_refinement 'SHELXL 2019/3 (Sheldrick, 2015)'
_computing_structure_solution 'SHELXT 2018/2 (Sheldrick, 2018)'
_diffrn_ambient_temperature 172(2)
_diffrn_measured_fraction_theta_full 0.996
_diffrn_measured_fraction_theta_max 0.996
_diffrn_measurement_device_type 'Bruker D8 Quest Photon II'
_diffrn_measurement_method '\f and \w scans'
_diffrn_radiation_type MoK\a
_diffrn_radiation_wavelength 0.71073
_diffrn_reflns_av_R_equivalents 0.0542
_diffrn_reflns_av_unetI/netI 0.0271
_diffrn_reflns_Laue_measured_fraction_full 0.996
_diffrn_reflns_Laue_measured_fraction_max 0.996
_diffrn_reflns_limit_h_max 14
_diffrn_reflns_limit_h_min -14
_diffrn_reflns_limit_k_max 17
_diffrn_reflns_limit_k_min -17
_diffrn_reflns_limit_l_max 26
_diffrn_reflns_limit_l_min -26
_diffrn_reflns_number 40057
_diffrn_reflns_point_group_measured_fraction_full 0.996
_diffrn_reflns_point_group_measured_fraction_max 0.996
_diffrn_reflns_theta_full 25.063
_diffrn_reflns_theta_max 25.063
_diffrn_reflns_theta_min 2.310
_diffrn_source_current 30.0
_diffrn_source_power 1.5
_diffrn_source_voltage 50.0
_diffrn_standards_number 0
_exptl_absorpt_coefficient_mu 0.386
_exptl_absorpt_correction_type none
_exptl_crystal_colour black
_exptl_crystal_colour_primary black
_exptl_crystal_density_diffrn 1.160
_exptl_crystal_description prism
_exptl_crystal_F_000 1400
_exptl_crystal_recrystallization_method 'Re-crystallisation from solvent: pentanes at --35?'
_exptl_crystal_size_max 0.2
_exptl_crystal_size_mid 0.19
_exptl_crystal_size_min 0.18
_refine_diff_density_max 0.355
_refine_diff_density_min -0.267
_refine_diff_density_rms 0.043
_refine_ls_extinction_method none
_refine_ls_goodness_of_fit_ref 1.073
_refine_ls_hydrogen_treatment constr
_refine_ls_matrix_type full
_refine_ls_number_parameters 397
_refine_ls_number_reflns 6662
_refine_ls_number_restraints 0
_refine_ls_restrained_S_all 1.073
_refine_ls_R_factor_all 0.0522
_refine_ls_R_factor_gt 0.0376
_refine_ls_shift/su_max 0.001
_refine_ls_shift/su_mean 0.000
_refine_ls_structure_factor_coef Fsqd
_refine_ls_weighting_details 'w=1/[\s^2^(Fo^2^)+(0.0387P)^2^+2.2256P] where P=(Fo^2^+2Fc^2^)/3'
_refine_ls_weighting_scheme calc
_refine_ls_wR_factor_gt 0.0899
_refine_ls_wR_factor_ref 0.1000
_reflns_Friedel_coverage 0.000
_reflns_number_gt 5442
_reflns_number_total 6662
_reflns_threshold_expression 'I > 2\s(I)'
_cod_data_source_file d6sc01683a3.cif
_cod_data_source_block sh_661_1
_cod_depositor_comments 'Adding full bibliography for 1576939--1576943.cif.'
_cod_database_code 1576939
_shelx_shelxl_version_number 2019/3
_shelx_space_group_comment
;
The symmetry employed for this shelxl refinement is uniquely defined
by the following loop, which should always be used as a source of
symmetry information in preference to the above space-group names.
They are only intended as comments.
;
_shelx_estimated_absorpt_t_max 0.934
_shelx_estimated_absorpt_t_min 0.927
_olex2_refinement_description
;
1. Fixed Uiso
 At 1.2 times of:
  All C(H) groups, All C(H,H) groups
 At 1.5 times of:
  All C(H,H,H) groups
2.a Secondary CH2 refined with riding coordinates:
 C4(H4A,H4B)
2.b Aromatic/amide H refined with riding coordinates:
 C11(H11), C10(H10), C14(H14), C13(H13), C37(H37), C31(H31), C27(H27),
 C21(H21), C36(H36), C30(H30), C25(H25), C22(H22), C23(H23), C29(H29), C35(H35),
  C33(H33), C28(H28), C24(H24), C34(H34)
2.c Idealised Me refined as rotating group:
 C16(H16A,H16B,H16C), C5(H5A,H5B,H5C), C15(H15A,H15B,H15C), C8(H8A,H8B,H8C),
 C6(H6A,H6B,H6C), C7(H7A,H7B,H7C), C19(H19A,H19B,H19C), C17(H17A,H17B,H17C),
 C18(H18A,H18B,H18C)
;
_olex2_submission_original_sample_id SH_661_1
_olex2_submission_special_instructions 'No special instructions were received'

loop_
_space_group_symop_operation_xyz
'x, y, z'
'-x, y, -z+1/2'
'-x, -y, -z'
'x, -y, z-1/2'

loop_
_atom_site_label
_atom_site_type_symbol
_atom_site_fract_x
_atom_site_fract_y
_atom_site_fract_z
_atom_site_U_iso_or_equiv
_atom_site_adp_type
_atom_site_occupancy
_atom_site_site_symmetry_order
_atom_site_calc_flag
_atom_site_refinement_flags_posn
_atom_site_refinement_flags_adp
_atom_site_refinement_flags_occupancy
_atom_site_disorder_assembly
_atom_site_disorder_group
V1 V 0.29795(3) 0.31032(3) 0.54845(2) 0.03123(11) Uani 1 1 d . . . . .
Si1 Si 0.17323(5) 0.29740(4) 0.40156(3) 0.03454(15) Uani 1 1 d . . . . .
Si2 Si 0.30233(5) 0.54074(4) 0.60562(3) 0.03907(16) Uani 1 1 d . . . . .
Si3 Si 0.27050(6) 0.19551(5) 0.67860(3) 0.04201(17) Uani 1 1 d . . . . .
O1 O 0.21503(13) 0.30336(11) 0.47405(7) 0.0414(4) Uani 1 1 d . . . . .
N006 N 0.81803(15) 0.03343(13) 0.54549(9) 0.0408(5) Uani 1 1 d . . . . .
C9 C 0.54739(17) 0.21785(15) 0.56160(10) 0.0333(5) Uani 1 1 d . . . . .
C1 C 0.34152(17) 0.42119(16) 0.58499(10) 0.0353(5) Uani 1 1 d . . . . .
C12 C 0.73002(17) 0.09370(15) 0.55063(10) 0.0340(5) Uani 1 1 d . . . . .
C11 C 0.62520(18) 0.09099(16) 0.50948(10) 0.0373(5) Uani 1 1 d . . . . .
H11 H 0.615123 0.046966 0.477377 0.045 Uiso 1 1 calc R U . . .
C10 C 0.53733(18) 0.15162(15) 0.51544(10) 0.0364(5) Uani 1 1 d . . . . .
H10 H 0.467891 0.148087 0.487209 0.044 Uiso 1 1 calc R U . . .
C2 C 0.44864(17) 0.37302(16) 0.58765(10) 0.0355(5) Uani 1 1 d . . . . .
C4 C 0.20573(18) 0.24009(16) 0.60309(10) 0.0378(5) Uani 1 1 d . . . . .
H4A H 0.142219 0.281743 0.609142 0.045 Uiso 1 1 calc R U . . .
H4B H 0.170531 0.185842 0.579623 0.045 Uiso 1 1 calc R U . . .
C20 C 0.27713(18) 0.22892(17) 0.36537(10) 0.0375(5) Uani 1 1 d . . . . .
C3 C 0.45041(18) 0.27878(16) 0.56587(10) 0.0349(5) Uani 1 1 d . . . . .
C14 C 0.65109(18) 0.21981(16) 0.60241(10) 0.0378(5) Uani 1 1 d . . . . .
H14 H 0.660528 0.263439 0.634728 0.045 Uiso 1 1 calc R U . . .
C13 C 0.73990(18) 0.16007(16) 0.59695(10) 0.0374(5) Uani 1 1 d . . . . .
H13 H 0.809209 0.164102 0.625245 0.045 Uiso 1 1 calc R U . . .
C32 C 0.03040(18) 0.23782(17) 0.38887(11) 0.0407(5) Uani 1 1 d . . . . .
C26 C 0.15977(17) 0.41920(17) 0.37117(11) 0.0401(5) Uani 1 1 d . . . . .
C37 C -0.02898(19) 0.22417(17) 0.43595(12) 0.0440(6) Uani 1 1 d . . . . .
H37 H 0.005312 0.241566 0.475797 0.053 Uiso 1 1 calc R U . . .
C16 C 0.8046(2) -0.03692(17) 0.49896(12) 0.0480(6) Uani 1 1 d . . . . .
H16A H 0.736229 -0.074174 0.501077 0.072 Uiso 1 1 calc R U . . .
H16B H 0.871935 -0.077598 0.504881 0.072 Uiso 1 1 calc R U . . .
H16C H 0.796460 -0.006828 0.459281 0.072 Uiso 1 1 calc R U . . .
C31 C 0.15046(19) 0.49371(18) 0.40979(12) 0.0472(6) Uani 1 1 d . . . . .
H31 H 0.156560 0.482493 0.451892 0.057 Uiso 1 1 calc R U . . .
C5 C 0.3511(2) 0.62750(18) 0.55384(12) 0.0533(6) Uani 1 1 d . . . . .
H5A H 0.432935 0.618885 0.553813 0.080 Uiso 1 1 calc R U . . .
H5B H 0.337679 0.690743 0.567655 0.080 Uiso 1 1 calc R U . . .
H5C H 0.308396 0.618512 0.512819 0.080 Uiso 1 1 calc R U . . .
C15 C 0.92814(19) 0.04399(18) 0.58486(13) 0.0514(6) Uani 1 1 d . . . . .
H15A H 0.958381 0.106551 0.579746 0.077 Uiso 1 1 calc R U . . .
H15B H 0.981465 -0.002904 0.574388 0.077 Uiso 1 1 calc R U . . .
H15C H 0.918819 0.035437 0.626982 0.077 Uiso 1 1 calc R U . . .
C8 C 0.55798(18) 0.42687(17) 0.60972(12) 0.0473(6) Uani 1 1 d . . . . .
H8A H 0.619204 0.402788 0.589883 0.071 Uiso 1 1 calc R U . . .
H8B H 0.579727 0.419437 0.653574 0.071 Uiso 1 1 calc R U . . .
H8C H 0.545623 0.493145 0.599954 0.071 Uiso 1 1 calc R U . . .
C27 C 0.1513(2) 0.4388(2) 0.30978(12) 0.0531(7) Uani 1 1 d . . . . .
H27 H 0.157203 0.389386 0.282326 0.064 Uiso 1 1 calc R U . . .
C21 C 0.2709(2) 0.13207(19) 0.36197(12) 0.0551(7) Uani 1 1 d . . . . .
H21 H 0.207865 0.101128 0.374089 0.066 Uiso 1 1 calc R U . . .
C6 C 0.3663(2) 0.56624(19) 0.68582(12) 0.0557(7) Uani 1 1 d . . . . .
H6A H 0.342899 0.518022 0.712082 0.084 Uiso 1 1 calc R U . . .
H6B H 0.339741 0.627331 0.697272 0.084 Uiso 1 1 calc R U . . .
H6C H 0.449821 0.566767 0.690237 0.084 Uiso 1 1 calc R U . . .
C36 C -0.1377(2) 0.18551(19) 0.42590(16) 0.0593(8) Uani 1 1 d . . . . .
H36 H -0.176709 0.175999 0.458870 0.071 Uiso 1 1 calc R U . . .
C30 C 0.1322(2) 0.5850(2) 0.38769(15) 0.0593(7) Uani 1 1 d . . . . .
H30 H 0.125566 0.634965 0.414625 0.071 Uiso 1 1 calc R U . . .
C25 C 0.3701(2) 0.26984(19) 0.34618(14) 0.0588(7) Uani 1 1 d . . . . .
H25 H 0.377443 0.335865 0.347327 0.071 Uiso 1 1 calc R U . . .
C7 C 0.1440(2) 0.5406(2) 0.59826(14) 0.0591(7) Uani 1 1 d . . . . .
H7A H 0.109301 0.532583 0.555703 0.089 Uiso 1 1 calc R U . . .
H7B H 0.118853 0.600041 0.613117 0.089 Uiso 1 1 calc R U . . .
H7C H 0.120463 0.489225 0.622097 0.089 Uiso 1 1 calc R U . . .
C19 C 0.3436(3) 0.2915(2) 0.72672(12) 0.0607(7) Uani 1 1 d . . . . .
H19A H 0.403288 0.318799 0.707069 0.091 Uiso 1 1 calc R U . . .
H19B H 0.378280 0.266308 0.766242 0.091 Uiso 1 1 calc R U . . .
H19C H 0.287728 0.339629 0.732100 0.091 Uiso 1 1 calc R U . . .
C22 C 0.3544(3) 0.0794(2) 0.34130(14) 0.0640(8) Uani 1 1 d . . . . .
H22 H 0.348265 0.013318 0.339856 0.077 Uiso 1 1 calc R U . . .
C17 C 0.3756(3) 0.1006(2) 0.67144(13) 0.0642(8) Uani 1 1 d . . . . .
H17A H 0.337571 0.051116 0.645267 0.096 Uiso 1 1 calc R U . . .
H17B H 0.405370 0.074905 0.711497 0.096 Uiso 1 1 calc R U . . .
H17C H 0.438815 0.126220 0.653792 0.096 Uiso 1 1 calc R U . . .
C23 C 0.4444(2) 0.1219(2) 0.32322(14) 0.0639(8) Uani 1 1 d . . . . .
H23 H 0.501523 0.085821 0.309126 0.077 Uiso 1 1 calc R U . . .
C29 C 0.1241(2) 0.6018(2) 0.32696(16) 0.0672(9) Uani 1 1 d . . . . .
H29 H 0.111439 0.663500 0.311807 0.081 Uiso 1 1 calc R U . . .
C35 C -0.1886(2) 0.1613(2) 0.36926(18) 0.0747(10) Uani 1 1 d . . . . .
H35 H -0.263548 0.135807 0.362583 0.090 Uiso 1 1 calc R U . . .
C33 C -0.0226(3) 0.2111(3) 0.33192(14) 0.0758(10) Uani 1 1 d . . . . .
H33 H 0.016521 0.218626 0.298832 0.091 Uiso 1 1 calc R U . . .
C28 C 0.1342(2) 0.5296(2) 0.28805(14) 0.0661(8) Uani 1 1 d . . . . .
H28 H 0.129588 0.541703 0.246132 0.079 Uiso 1 1 calc R U . . .
C24 C 0.4525(3) 0.2170(2) 0.32539(18) 0.0783(10) Uani 1 1 d . . . . .
H24 H 0.515327 0.247104 0.312494 0.094 Uiso 1 1 calc R U . . .
C18 C 0.1582(3) 0.1449(3) 0.71814(13) 0.0740(9) Uani 1 1 d . . . . .
H18A H 0.097273 0.190865 0.718629 0.111 Uiso 1 1 calc R U . . .
H18B H 0.192394 0.128604 0.759733 0.111 Uiso 1 1 calc R U . . .
H18C H 0.126087 0.088699 0.696749 0.111 Uiso 1 1 calc R U . . .
C34 C -0.1324(3) 0.1733(3) 0.32176(17) 0.0935(12) Uani 1 1 d . . . . .
H34 H -0.167817 0.156026 0.282080 0.112 Uiso 1 1 calc R U . . .

loop_
_atom_site_aniso_label
_atom_site_aniso_U_11
_atom_site_aniso_U_22
_atom_site_aniso_U_33
_atom_site_aniso_U_23
_atom_site_aniso_U_13
_atom_site_aniso_U_12
V1 0.02711(18) 0.0348(2) 0.0320(2) -0.00225(16) 0.00571(14) 0.00202(15)
Si1 0.0298(3) 0.0424(4) 0.0317(3) 0.0008(3) 0.0060(2) -0.0018(3)
Si2 0.0378(3) 0.0339(3) 0.0479(4) -0.0030(3) 0.0144(3) 0.0011(3)
Si3 0.0451(4) 0.0472(4) 0.0338(3) 0.0008(3) 0.0071(3) -0.0020(3)
O1 0.0404(8) 0.0486(10) 0.0346(8) 0.0001(7) 0.0047(7) -0.0018(7)
N006 0.0344(10) 0.0381(11) 0.0501(11) -0.0048(9) 0.0075(9) 0.0073(8)
C9 0.0297(10) 0.0352(12) 0.0367(11) 0.0018(9) 0.0104(9) 0.0012(9)
C1 0.0303(10) 0.0393(12) 0.0375(12) 0.0007(10) 0.0093(9) 0.0023(9)
C12 0.0307(11) 0.0327(12) 0.0410(12) 0.0031(9) 0.0127(9) 0.0009(9)
C11 0.0349(11) 0.0355(12) 0.0424(12) -0.0081(10) 0.0096(10) -0.0019(9)
C10 0.0285(10) 0.0367(12) 0.0436(12) -0.0020(10) 0.0053(9) -0.0029(9)
C2 0.0311(11) 0.0402(13) 0.0361(11) 0.0005(10) 0.0085(9) -0.0001(9)
C4 0.0338(11) 0.0402(13) 0.0407(12) 0.0001(10) 0.0098(10) 0.0002(10)
C20 0.0340(11) 0.0450(13) 0.0333(11) -0.0019(10) 0.0055(9) -0.0006(10)
C3 0.0308(10) 0.0406(13) 0.0349(11) -0.0010(9) 0.0102(9) 0.0019(9)
C14 0.0377(12) 0.0416(13) 0.0346(11) -0.0062(10) 0.0077(9) 0.0049(10)
C13 0.0306(11) 0.0424(13) 0.0384(12) -0.0010(10) 0.0044(9) 0.0030(9)
C32 0.0332(11) 0.0429(13) 0.0464(13) 0.0009(11) 0.0083(10) -0.0028(10)
C26 0.0258(10) 0.0480(14) 0.0459(13) 0.0035(11) 0.0050(9) -0.0008(10)
C37 0.0391(12) 0.0391(13) 0.0556(15) 0.0113(11) 0.0135(11) 0.0067(10)
C16 0.0454(13) 0.0420(14) 0.0583(15) -0.0068(12) 0.0139(12) 0.0100(11)
C31 0.0348(12) 0.0479(15) 0.0586(15) 0.0037(12) 0.0078(11) -0.0026(11)
C5 0.0576(15) 0.0432(15) 0.0616(16) 0.0053(13) 0.0175(13) 0.0009(12)
C15 0.0328(12) 0.0462(15) 0.0749(18) -0.0033(13) 0.0082(12) 0.0073(11)
C8 0.0301(11) 0.0432(14) 0.0686(17) -0.0046(12) 0.0087(11) -0.0015(10)
C27 0.0490(14) 0.0614(17) 0.0473(14) 0.0092(13) 0.0035(12) 0.0006(13)
C21 0.0661(17) 0.0453(15) 0.0614(16) 0.0020(13) 0.0321(14) -0.0066(13)
C6 0.0671(17) 0.0501(16) 0.0534(16) -0.0128(13) 0.0201(13) -0.0102(13)
C36 0.0417(14) 0.0477(16) 0.093(2) 0.0241(15) 0.0247(15) 0.0040(12)
C30 0.0387(13) 0.0460(16) 0.092(2) -0.0012(15) 0.0091(14) -0.0024(11)
C25 0.0468(14) 0.0424(15) 0.094(2) -0.0084(14) 0.0323(15) -0.0070(12)
C7 0.0445(14) 0.0510(16) 0.086(2) 0.0021(15) 0.0237(14) 0.0109(12)
C19 0.0724(18) 0.0676(19) 0.0422(14) -0.0090(13) 0.0105(13) -0.0086(15)
C22 0.086(2) 0.0412(15) 0.0723(19) 0.0000(14) 0.0344(17) 0.0042(14)
C17 0.0728(19) 0.0553(18) 0.0608(18) 0.0108(14) 0.0013(15) 0.0145(15)
C23 0.0600(17) 0.0557(18) 0.083(2) -0.0082(15) 0.0320(16) 0.0094(14)
C29 0.0456(15) 0.0547(18) 0.096(2) 0.0262(18) -0.0031(16) 0.0013(13)
C35 0.0368(14) 0.065(2) 0.119(3) 0.0114(19) 0.0051(18) -0.0144(14)
C33 0.0563(17) 0.120(3) 0.0509(16) -0.0156(18) 0.0100(14) -0.0321(18)
C28 0.0611(18) 0.070(2) 0.0618(18) 0.0272(16) -0.0026(14) -0.0021(15)
C24 0.0570(17) 0.0594(19) 0.132(3) -0.0139(19) 0.054(2) -0.0085(14)
C18 0.073(2) 0.100(3) 0.0512(16) 0.0154(17) 0.0150(15) -0.0216(18)
C34 0.060(2) 0.135(4) 0.079(2) -0.021(2) -0.0034(18) -0.038(2)

loop_
_atom_type_symbol
_atom_type_description
_atom_type_scat_dispersion_real
_atom_type_scat_dispersion_imag
_atom_type_scat_source
C C 0.0033 0.0016 'International Tables Vol C Tables 4.2.6.8 and 6.1.1.4'
H H 0.0000 0.0000 'International Tables Vol C Tables 4.2.6.8 and 6.1.1.4'
N N 0.0061 0.0033 'International Tables Vol C Tables 4.2.6.8 and 6.1.1.4'
O O 0.0106 0.0060 'International Tables Vol C Tables 4.2.6.8 and 6.1.1.4'
Si Si 0.0817 0.0704 'International Tables Vol C Tables 4.2.6.8 and 6.1.1.4'
V V 0.3005 0.5294 'International Tables Vol C Tables 4.2.6.8 and 6.1.1.4'

loop_
_geom_angle_atom_site_label_1
_geom_angle_atom_site_label_2
_geom_angle_atom_site_label_3
_geom_angle
_geom_angle_site_symmetry_1
_geom_angle_site_symmetry_3
_geom_angle_publ_flag
O1 V1 C1 122.46(9) . . ?
O1 V1 C2 136.05(8) . . ?
O1 V1 C4 105.56(8) . . ?
O1 V1 C3 123.05(8) . . ?
C1 V1 C2 43.03(9) . . ?
C1 V1 C4 107.33(10) . . ?
C1 V1 C3 85.81(10) . . ?
C4 V1 C2 118.32(9) . . ?
C3 V1 C2 42.82(9) . . ?
C3 V1 C4 111.20(9) . . ?
O1 Si1 C20 110.82(9) . . ?
O1 Si1 C32 106.66(10) . . ?
O1 Si1 C26 108.04(10) . . ?
C20 Si1 C32 110.08(11) . . ?
C26 Si1 C20 110.56(10) . . ?
C26 Si1 C32 110.59(10) . . ?
C1 Si2 C5 109.93(11) . . ?
C1 Si2 C6 110.16(12) . . ?
C1 Si2 C7 105.74(11) . . ?
C5 Si2 C6 110.74(13) . . ?
C7 Si2 C5 111.44(13) . . ?
C7 Si2 C6 108.70(13) . . ?
C4 Si3 C19 110.72(12) . . ?
C4 Si3 C17 110.39(12) . . ?
C4 Si3 C18 110.63(12) . . ?
C19 Si3 C17 109.56(14) . . ?
C19 Si3 C18 107.95(14) . . ?
C17 Si3 C18 107.50(16) . . ?
Si1 O1 V1 164.72(10) . . ?
C12 N006 C16 120.69(19) . . ?
C12 N006 C15 119.98(19) . . ?
C16 N006 C15 119.23(19) . . ?
C10 C9 C3 119.26(19) . . ?
C10 C9 C14 116.82(19) . . ?
C14 C9 C3 123.9(2) . . ?
V1 C1 Si2 148.66(13) . . ?
C2 C1 V1 77.28(13) . . ?
C2 C1 Si2 133.71(17) . . ?
N006 C12 C11 121.5(2) . . ?
N006 C12 C13 121.5(2) . . ?
C13 C12 C11 117.01(19) . . ?
C12 C11 H11 119.6 . . ?
C10 C11 C12 120.8(2) . . ?
C10 C11 H11 119.6 . . ?
C9 C10 H10 119.0 . . ?
C11 C10 C9 122.1(2) . . ?
C11 C10 H10 119.0 . . ?
C1 C2 V1 59.68(12) . . ?
C1 C2 C8 118.0(2) . . ?
C3 C2 V1 60.51(11) . . ?
C3 C2 C1 120.11(19) . . ?
C3 C2 C8 121.74(19) . . ?
C8 C2 V1 172.95(18) . . ?
V1 C4 H4A 106.7 . . ?
V1 C4 H4B 106.7 . . ?
Si3 C4 V1 122.65(11) . . ?
Si3 C4 H4A 106.7 . . ?
Si3 C4 H4B 106.7 . . ?
H4A C4 H4B 106.6 . . ?
C21 C20 Si1 120.94(18) . . ?
C25 C20 Si1 122.44(19) . . ?
C25 C20 C21 116.3(2) . . ?
C9 C3 V1 152.86(17) . . ?
C2 C3 V1 76.67(13) . . ?
C2 C3 C9 129.93(19) . . ?
C9 C14 H14 119.1 . . ?
C13 C14 C9 121.8(2) . . ?
C13 C14 H14 119.1 . . ?
C12 C13 H13 119.3 . . ?
C14 C13 C12 121.4(2) . . ?
C14 C13 H13 119.3 . . ?
C37 C32 Si1 121.09(19) . . ?
C33 C32 Si1 121.47(19) . . ?
C33 C32 C37 117.3(2) . . ?
C31 C26 Si1 119.91(18) . . ?
C31 C26 C27 117.5(2) . . ?
C27 C26 Si1 122.4(2) . . ?
C32 C37 H37 119.4 . . ?
C32 C37 C36 121.1(3) . . ?
C36 C37 H37 119.4 . . ?
N006 C16 H16A 109.5 . . ?
N006 C16 H16B 109.5 . . ?
N006 C16 H16C 109.5 . . ?
H16A C16 H16B 109.5 . . ?
H16A C16 H16C 109.5 . . ?
H16B C16 H16C 109.5 . . ?
C26 C31 H31 119.4 . . ?
C26 C31 C30 121.2(3) . . ?
C30 C31 H31 119.4 . . ?
Si2 C5 H5A 109.5 . . ?
Si2 C5 H5B 109.5 . . ?
Si2 C5 H5C 109.5 . . ?
H5A C5 H5B 109.5 . . ?
H5A C5 H5C 109.5 . . ?
H5B C5 H5C 109.5 . . ?
N006 C15 H15A 109.5 . . ?
N006 C15 H15B 109.5 . . ?
N006 C15 H15C 109.5 . . ?
H15A C15 H15B 109.5 . . ?
H15A C15 H15C 109.5 . . ?
H15B C15 H15C 109.5 . . ?
C2 C8 H8A 109.5 . . ?
C2 C8 H8B 109.5 . . ?
C2 C8 H8C 109.5 . . ?
H8A C8 H8B 109.5 . . ?
H8A C8 H8C 109.5 . . ?
H8B C8 H8C 109.5 . . ?
C26 C27 H27 119.5 . . ?
C28 C27 C26 121.1(3) . . ?
C28 C27 H27 119.5 . . ?
C20 C21 H21 119.1 . . ?
C22 C21 C20 121.7(2) . . ?
C22 C21 H21 119.1 . . ?
Si2 C6 H6A 109.5 . . ?
Si2 C6 H6B 109.5 . . ?
Si2 C6 H6C 109.5 . . ?
H6A C6 H6B 109.5 . . ?
H6A C6 H6C 109.5 . . ?
H6B C6 H6C 109.5 . . ?
C37 C36 H36 119.9 . . ?
C35 C36 C37 120.3(3) . . ?
C35 C36 H36 119.9 . . ?
C31 C30 H30 120.1 . . ?
C29 C30 C31 119.7(3) . . ?
C29 C30 H30 120.2 . . ?
C20 C25 H25 119.2 . . ?
C24 C25 C20 121.6(3) . . ?
C24 C25 H25 119.2 . . ?
Si2 C7 H7A 109.5 . . ?
Si2 C7 H7B 109.5 . . ?
Si2 C7 H7C 109.5 . . ?
H7A C7 H7B 109.5 . . ?
H7A C7 H7C 109.5 . . ?
H7B C7 H7C 109.5 . . ?
Si3 C19 H19A 109.5 . . ?
Si3 C19 H19B 109.5 . . ?
Si3 C19 H19C 109.5 . . ?
H19A C19 H19B 109.5 . . ?
H19A C19 H19C 109.5 . . ?
H19B C19 H19C 109.5 . . ?
C21 C22 H22 119.8 . . ?
C23 C22 C21 120.3(3) . . ?
C23 C22 H22 119.8 . . ?
Si3 C17 H17A 109.5 . . ?
Si3 C17 H17B 109.5 . . ?
Si3 C17 H17C 109.5 . . ?
H17A C17 H17B 109.5 . . ?
H17A C17 H17C 109.5 . . ?
H17B C17 H17C 109.5 . . ?
C22 C23 H23 120.3 . . ?
C22 C23 C24 119.5(3) . . ?
C24 C23 H23 120.3 . . ?
C30 C29 H29 119.9 . . ?
C30 C29 C28 120.2(3) . . ?
C28 C29 H29 119.9 . . ?
C36 C35 H35 119.9 . . ?
C36 C35 C34 120.2(3) . . ?
C34 C35 H35 119.9 . . ?
C32 C33 H33 119.2 . . ?
C32 C33 C34 121.5(3) . . ?
C34 C33 H33 119.2 . . ?
C27 C28 H28 119.9 . . ?
C29 C28 C27 120.3(3) . . ?
C29 C28 H28 119.9 . . ?
C25 C24 H24 119.7 . . ?
C23 C24 C25 120.6(3) . . ?
C23 C24 H24 119.7 . . ?
Si3 C18 H18A 109.5 . . ?
Si3 C18 H18B 109.5 . . ?
Si3 C18 H18C 109.5 . . ?
H18A C18 H18B 109.5 . . ?
H18A C18 H18C 109.5 . . ?
H18B C18 H18C 109.5 . . ?
C35 C34 C33 119.5(3) . . ?
C35 C34 H34 120.2 . . ?
C33 C34 H34 120.2 . . ?

loop_
_geom_bond_atom_site_label_1
_geom_bond_atom_site_label_2
_geom_bond_distance
_geom_bond_site_symmetry_2
_geom_bond_publ_flag
V1 O1 1.7888(15) . ?
V1 C1 1.821(2) . ?
V1 C2 2.058(2) . ?
V1 C4 2.048(2) . ?
V1 C3 1.841(2) . ?
Si1 O1 1.6203(16) . ?
Si1 C20 1.871(2) . ?
Si1 C32 1.876(2) . ?
Si1 C26 1.871(2) . ?
Si2 C1 1.855(2) . ?
Si2 C5 1.863(3) . ?
Si2 C6 1.866(3) . ?
Si2 C7 1.859(3) . ?
Si3 C4 1.850(2) . ?
Si3 C19 1.867(3) . ?
Si3 C17 1.872(3) . ?
Si3 C18 1.874(3) . ?
N006 C12 1.377(3) . ?
N006 C16 1.441(3) . ?
N006 C15 1.453(3) . ?
C9 C10 1.396(3) . ?
C9 C3 1.462(3) . ?
C9 C14 1.402(3) . ?
C1 C2 1.440(3) . ?
C12 C11 1.416(3) . ?
C12 C13 1.400(3) . ?
C11 H11 0.9500 . ?
C11 C10 1.383(3) . ?
C10 H10 0.9500 . ?
C2 C3 1.438(3) . ?
C2 C8 1.518(3) . ?
C4 H4A 0.9900 . ?
C4 H4B 0.9900 . ?
C20 C21 1.391(4) . ?
C20 C25 1.385(3) . ?
C14 H14 0.9500 . ?
C14 C13 1.381(3) . ?
C13 H13 0.9500 . ?
C32 C37 1.385(3) . ?
C32 C33 1.378(4) . ?
C26 C31 1.393(3) . ?
C26 C27 1.394(3) . ?
C37 H37 0.9500 . ?
C37 C36 1.387(3) . ?
C16 H16A 0.9800 . ?
C16 H16B 0.9800 . ?
C16 H16C 0.9800 . ?
C31 H31 0.9500 . ?
C31 C30 1.402(4) . ?
C5 H5A 0.9800 . ?
C5 H5B 0.9800 . ?
C5 H5C 0.9800 . ?
C15 H15A 0.9800 . ?
C15 H15B 0.9800 . ?
C15 H15C 0.9800 . ?
C8 H8A 0.9800 . ?
C8 H8B 0.9800 . ?
C8 H8C 0.9800 . ?
C27 H27 0.9500 . ?
C27 C28 1.392(4) . ?
C21 H21 0.9500 . ?
C21 C22 1.390(4) . ?
C6 H6A 0.9800 . ?
C6 H6B 0.9800 . ?
C6 H6C 0.9800 . ?
C36 H36 0.9500 . ?
C36 C35 1.355(4) . ?
C30 H30 0.9500 . ?
C30 C29 1.373(4) . ?
C25 H25 0.9500 . ?
C25 C24 1.382(4) . ?
C7 H7A 0.9800 . ?
C7 H7B 0.9800 . ?
C7 H7C 0.9800 . ?
C19 H19A 0.9800 . ?
C19 H19B 0.9800 . ?
C19 H19C 0.9800 . ?
C22 H22 0.9500 . ?
C22 C23 1.353(4) . ?
C17 H17A 0.9800 . ?
C17 H17B 0.9800 . ?
C17 H17C 0.9800 . ?
C23 H23 0.9500 . ?
C23 C24 1.367(4) . ?
C29 H29 0.9500 . ?
C29 C28 1.373(4) . ?
C35 H35 0.9500 . ?
C35 C34 1.366(5) . ?
C33 H33 0.9500 . ?
C33 C34 1.393(4) . ?
C28 H28 0.9500 . ?
C24 H24 0.9500 . ?
C18 H18A 0.9800 . ?
C18 H18B 0.9800 . ?
C18 H18C 0.9800 . ?
C34 H34 0.9500 . ?

loop_
_geom_torsion_atom_site_label_1
_geom_torsion_atom_site_label_2
_geom_torsion_atom_site_label_3
_geom_torsion_atom_site_label_4
_geom_torsion
_geom_torsion_site_symmetry_1
_geom_torsion_site_symmetry_2
_geom_torsion_site_symmetry_3
_geom_torsion_site_symmetry_4
_geom_torsion_publ_flag
V1 C1 C2 C3 -3.38(19) . . . . ?
V1 C1 C2 C8 172.4(2) . . . . ?
V1 C2 C3 C9 173.8(3) . . . . ?
Si1 C20 C21 C22 -172.9(2) . . . . ?
Si1 C20 C25 C24 173.1(3) . . . . ?
Si1 C32 C37 C36 175.85(19) . . . . ?
Si1 C32 C33 C34 -175.1(3) . . . . ?
Si1 C26 C31 C30 -175.49(18) . . . . ?
Si1 C26 C27 C28 176.0(2) . . . . ?
Si2 C1 C2 V1 -174.6(2) . . . . ?
Si2 C1 C2 C3 -178.01(17) . . . . ?
Si2 C1 C2 C8 -2.3(3) . . . . ?
O1 V1 C1 Si2 47.8(3) . . . . ?
O1 V1 C1 C2 -124.68(12) . . . . ?
O1 V1 C3 C9 -45.4(4) . . . . ?
O1 V1 C3 C2 124.16(12) . . . . ?
O1 Si1 C20 C21 84.9(2) . . . . ?
O1 Si1 C20 C25 -88.5(2) . . . . ?
O1 Si1 C32 C37 12.3(2) . . . . ?
O1 Si1 C32 C33 -171.7(2) . . . . ?
O1 Si1 C26 C31 -19.3(2) . . . . ?
O1 Si1 C26 C27 164.87(18) . . . . ?
N006 C12 C11 C10 179.6(2) . . . . ?
N006 C12 C13 C14 -179.3(2) . . . . ?
C9 C14 C13 C12 -0.8(4) . . . . ?
C1 V1 O1 Si1 88.6(4) . . . . ?
C1 V1 C3 C9 -171.9(4) . . . . ?
C1 V1 C3 C2 -2.30(13) . . . . ?
C1 C2 C3 V1 3.36(19) . . . . ?
C1 C2 C3 C9 177.2(2) . . . . ?
C12 C11 C10 C9 0.2(3) . . . . ?
C11 C12 C13 C14 0.4(3) . . . . ?
C10 C9 C3 V1 17.7(5) . . . . ?
C10 C9 C3 C2 -149.0(2) . . . . ?
C10 C9 C14 C13 0.8(3) . . . . ?
C2 V1 O1 Si1 34.6(5) . . . . ?
C2 V1 C1 Si2 172.5(3) . . . . ?
C2 V1 C3 C9 -169.6(4) . . . . ?
C4 V1 O1 Si1 -148.5(4) . . . . ?
C4 V1 C1 Si2 -74.3(3) . . . . ?
C4 V1 C1 C2 113.21(13) . . . . ?
C4 V1 C3 C9 81.2(4) . . . . ?
C4 V1 C3 C2 -109.27(13) . . . . ?
C20 Si1 O1 V1 33.9(4) . . . . ?
C20 Si1 C32 C37 132.6(2) . . . . ?
C20 Si1 C32 C33 -51.4(3) . . . . ?
C20 Si1 C26 C31 -140.75(17) . . . . ?
C20 Si1 C26 C27 43.4(2) . . . . ?
C20 C21 C22 C23 -0.6(5) . . . . ?
C20 C25 C24 C23 0.0(6) . . . . ?
C3 V1 O1 Si1 -19.5(5) . . . . ?
C3 V1 C1 Si2 174.8(3) . . . . ?
C3 V1 C1 C2 2.29(13) . . . . ?
C3 C9 C10 C11 -179.0(2) . . . . ?
C3 C9 C14 C13 179.2(2) . . . . ?
C14 C9 C10 C11 -0.5(3) . . . . ?
C14 C9 C3 V1 -160.6(3) . . . . ?
C14 C9 C3 C2 32.6(4) . . . . ?
C13 C12 C11 C10 -0.1(3) . . . . ?
C32 Si1 O1 V1 153.7(4) . . . . ?
C32 Si1 C20 C21 -32.8(2) . . . . ?
C32 Si1 C20 C25 153.7(2) . . . . ?
C32 Si1 C26 C31 97.07(19) . . . . ?
C32 Si1 C26 C27 -78.7(2) . . . . ?
C32 C37 C36 C35 -0.8(4) . . . . ?
C32 C33 C34 C35 -0.8(6) . . . . ?
C26 Si1 O1 V1 -87.4(4) . . . . ?
C26 Si1 C20 C21 -155.3(2) . . . . ?
C26 Si1 C20 C25 31.3(2) . . . . ?
C26 Si1 C32 C37 -105.0(2) . . . . ?
C26 Si1 C32 C33 71.0(3) . . . . ?
C26 C31 C30 C29 -0.4(4) . . . . ?
C26 C27 C28 C29 -0.8(4) . . . . ?
C37 C32 C33 C34 1.1(5) . . . . ?
C37 C36 C35 C34 1.1(5) . . . . ?
C16 N006 C12 C11 -2.2(3) . . . . ?
C16 N006 C12 C13 177.5(2) . . . . ?
C31 C26 C27 C28 0.1(4) . . . . ?
C31 C30 C29 C28 -0.3(4) . . . . ?
C5 Si2 C1 V1 -102.3(3) . . . . ?
C5 Si2 C1 C2 67.6(2) . . . . ?
C15 N006 C12 C11 174.1(2) . . . . ?
C15 N006 C12 C13 -6.3(3) . . . . ?
C8 C2 C3 V1 -172.2(2) . . . . ?
C8 C2 C3 C9 1.6(4) . . . . ?
C27 C26 C31 C30 0.5(3) . . . . ?
C21 C20 C25 C24 -0.6(4) . . . . ?
C21 C22 C23 C24 -0.1(5) . . . . ?
C6 Si2 C1 V1 135.4(2) . . . . ?
C6 Si2 C1 C2 -54.7(3) . . . . ?
C36 C35 C34 C33 -0.3(6) . . . . ?
C30 C29 C28 C27 0.9(4) . . . . ?
C25 C20 C21 C22 1.0(4) . . . . ?
C7 Si2 C1 V1 18.1(3) . . . . ?
C7 Si2 C1 C2 -172.0(2) . . . . ?
C19 Si3 C4 V1 55.23(18) . . . . ?
C22 C23 C24 C25 0.4(6) . . . . ?
C17 Si3 C4 V1 -66.27(18) . . . . ?
C33 C32 C37 C36 -0.3(4) . . . . ?
C18 Si3 C4 V1 174.87(16) . . . . ?
